data_7030238
loop_
_publ_author_name
'Song, Shu-Yan'
'Song, Xue-Zhi'
'Zhao, Shu-Na'
'Qin, Chao'
'Su, Sheng-Qun'
'Zhu, Min'
'Hao, Zhao-Min'
'Zhang, Hong-Jie'

_publ_section_title
;
 Syntheses, structures and physical properties of transition metal-organic
 frameworks assembled from trigonal heterofunctional ligands.
;
_journal_issue 34
_journal_name_full 'Dalton transactions (Cambridge, England : 2003)'
_journal_page_first 10412
_journal_page_last 10421
_journal_paper_doi 10.1039/c2dt30826f
_journal_volume 41
_journal_year 2012
_chemical_formula_sum 'C30 H32 Cd N4 O8'
_chemical_formula_weight 689.00
_chemical_name_systematic ?
_space_group_IT_number 15
_symmetry_cell_setting monoclinic
_symmetry_space_group_name_Hall '-C 2yc'
_symmetry_space_group_name_H-M 'C 1 2/c 1'
_atom_sites_solution_hydrogens geom
_atom_sites_solution_primary direct
_atom_sites_solution_secondary difmap
_audit_creation_method SHELXL-97
_cell_angle_alpha 90.00
_cell_angle_beta 130.1990(10)
_cell_angle_gamma 90.00
_cell_formula_units_Z 4
_cell_length_a 15.3743(6)
_cell_length_b 25.3285(11)
_cell_length_c 11.2832(5)
_cell_measurement_temperature 185(2)
_cell_volume 3356.0(3)
_computing_cell_refinement 'Bruker SAINT'
_computing_data_collection 'Bruker APEX2'
_computing_data_reduction 'Bruker SAINT'
_computing_molecular_graphics 'Bruker SHELXTL'
_computing_publication_material 'Bruker SHELXTL'
_computing_structure_refinement 'SHELXL-97 (Sheldrick, 1997)'
_computing_structure_solution 'SHELXS-97 (Sheldrick, 1997)'
_diffrn_ambient_temperature 185(2)
_diffrn_measured_fraction_theta_full 0.998
_diffrn_measured_fraction_theta_max 0.998
_diffrn_measurement_device_type 'Bruker APEX-II CCD'
_diffrn_measurement_method '\f and \w scans'
_diffrn_radiation_monochromator graphite
_diffrn_radiation_source 'fine-focus sealed tube'
_diffrn_radiation_type MoK\a
_diffrn_radiation_wavelength 0.71073
_diffrn_reflns_av_R_equivalents 0.0229
_diffrn_reflns_av_sigmaI/netI 0.0274
_diffrn_reflns_limit_h_max 18
_diffrn_reflns_limit_h_min -8
_diffrn_reflns_limit_k_max 31
_diffrn_reflns_limit_k_min -30
_diffrn_reflns_limit_l_max 12
_diffrn_reflns_limit_l_min -13
_diffrn_reflns_number 9233
_diffrn_reflns_theta_full 26.06
_diffrn_reflns_theta_max 26.06
_diffrn_reflns_theta_min 1.91
_exptl_absorpt_coefficient_mu 0.701
_exptl_absorpt_correction_T_max 0.875
_exptl_absorpt_correction_T_min 0.615
_exptl_absorpt_correction_type multi-scan
_exptl_absorpt_process_details 'SADABS, Sheldrick, 1996'
_exptl_crystal_colour yellow
_exptl_crystal_density_diffrn 1.364
_exptl_crystal_density_method 'not measured'
_exptl_crystal_description block
_exptl_crystal_F_000 1408
_exptl_crystal_size_max 0.25
_exptl_crystal_size_mid 0.23
_exptl_crystal_size_min 0.20
_refine_diff_density_max 1.285
_refine_diff_density_min -0.654
_refine_diff_density_rms 0.129
_refine_ls_extinction_method none
_refine_ls_goodness_of_fit_ref 1.081
_refine_ls_hydrogen_treatment constr
_refine_ls_matrix_type full
_refine_ls_number_parameters 187
_refine_ls_number_reflns 3312
_refine_ls_number_restraints 6
_refine_ls_restrained_S_all 1.108
_refine_ls_R_factor_all 0.0461
_refine_ls_R_factor_gt 0.0428
_refine_ls_shift/su_max 0.000
_refine_ls_shift/su_mean 0.000
_refine_ls_structure_factor_coef Fsqd
_refine_ls_weighting_details 'calc w=1/[\s^2^(Fo^2^)+(0.0784P)^2^+8.1380P] where P=(Fo^2^+2Fc^2^)/3'
_refine_ls_weighting_scheme calc
_refine_ls_wR_factor_gt 0.1217
_refine_ls_wR_factor_ref 0.1251
_reflns_number_gt 3061
_reflns_number_total 3312
_reflns_threshold_expression >2sigma(I)
_cod_data_source_file c2dt30826f.txt
_cod_data_source_block 6
_cod_depositor_comments
;
The following automatic conversions were performed:

'_symmetry_cell_setting' value 'Monoclinic' changed to 'monoclinic'
according to
/usr/data/users/saulius/automatic-downloads/retrospective/RSC/lib/dictionaries/cif_core.dic
dictionary named 'cif_core.dic' version 2.4.2 from 2011-04-26.

Automatic conversion script
Id: cif_fix_values 2281 2013-09-26 08:29:07Z andrius 

The following automatic conversions were performed:

'_exptl_absorpt_correction_type' value 'multi-scans' was replaced
with the value 'multi-scan' as specified in the replacement file
'src/cod-tools/trunk/data/replacement-values/replacement_values.lst'.

Automatic conversion script
Id: cif_fix_values 5376 2017-05-30 11:51:03Z andrius 
;
_cod_original_cell_volume 3356.0(2)
_cod_original_sg_symbol_H-M C2/c
_cod_database_code 7030238

loop_
_symmetry_equiv_pos_as_xyz
'x, y, z'
'-x, y, -z+1/2'
'x+1/2, y+1/2, z'
'-x+1/2, y+1/2, -z+1/2'
'-x, -y, -z'
'x, -y, z-1/2'
'-x+1/2, -y+1/2, -z'
'x+1/2, -y+1/2, z-1/2'

loop_
_atom_site_label
_atom_site_type_symbol
_atom_site_fract_x
_atom_site_fract_y
_atom_site_fract_z
_atom_site_U_iso_or_equiv
_atom_site_adp_type
_atom_site_occupancy
_atom_site_symmetry_multiplicity
_atom_site_calc_flag
_atom_site_refinement_flags
C1 C 0.6340(3) 0.40918(15) 1.0414(4) 0.0294(7) Uani 1 1 d .
C2 C 0.7060(3) 0.43709(14) 1.1950(4) 0.0282(7) Uani 1 1 d .
C3 C 0.6666(3) 0.48286(15) 1.2135(4) 0.0362(9) Uani 1 1 d .
H3 H 0.5923 0.4954 1.1305 0.043 Uiso 1 1 calc R
C4 C 0.7351(3) 0.51053(15) 1.3529(4) 0.0360(9) Uani 1 1 d .
H4 H 0.7063 0.5412 1.3654 0.043 Uiso 1 1 calc R
C5 C 0.8449(3) 0.49370(13) 1.4736(4) 0.0292(7) Uani 1 1 d .
C6 C 0.8825(3) 0.44676(15) 1.4555(4) 0.0364(9) Uani 1 1 d .
H6 H 0.9564 0.4338 1.5387 0.044 Uiso 1 1 calc R
C7 C 0.8133(3) 0.41895(15) 1.3178(4) 0.0355(8) Uani 1 1 d .
H7 H 0.8400 0.3869 1.3076 0.043 Uiso 1 1 calc R
C8 C 0.9227(3) 0.52471(14) 1.6187(4) 0.0291(8) Uani 1 1 d .
C9 C 0.9178(3) 0.58006(14) 1.6159(4) 0.0298(8) Uani 1 1 d .
H9 H 0.8588 0.5982 1.5233 0.036 Uiso 1 1 calc R
C10 C 1.0000 0.60768(19) 1.7500 0.0288(10) Uani 1 2 d S
C11 C 1.0000 0.66649(18) 1.7500 0.0282(10) Uani 1 2 d S
C12 C 1.1012(3) 0.69501(14) 1.8321(4) 0.0351(9) Uani 1 1 d .
H12 H 1.1723 0.6772 1.8900 0.042 Uiso 1 1 calc R
C13 C 1.0970(3) 0.74916(15) 1.8281(5) 0.0358(9) Uani 1 1 d .
H13 H 1.1666 0.7681 1.8838 0.043 Uiso 1 1 calc R
N1 N 1.0000 0.77665(16) 1.7500 0.0293(9) Uani 1 2 d S
N2 N 1.0000 0.49757(16) 1.7500 0.0293(9) Uani 1 2 d S
O1 O 0.5504(3) 0.43239(11) 0.9254(3) 0.0462(8) Uani 1 1 d .
O2 O 0.6595(3) 0.36326(12) 1.0332(4) 0.0514(9) Uani 1 1 d .
Cd1 Cd 0.5000 0.367201(12) 0.7500 0.02344(15) Uani 1 2 d S
O3 O 0.3444(3) 0.35518(14) 0.7506(4) 0.0521(8) Uiso 1 1 d .
N3 N 0.2470(11) 0.3643(5) 0.8239(16) 0.086(4) Uiso 0.50 1 d PD
C14' C 0.3712(11) 0.3636(5) 0.8824(17) 0.065(3) Uiso 0.50 1 d PD
N3' N 0.3195(13) 0.3779(6) 0.9308(17) 0.102(4) Uiso 0.50 1 d PD
C14 C 0.3281(11) 0.3754(5) 0.8194(15) 0.056(3) Uiso 0.50 1 d P
C15 C 0.2151(17) 0.4005(8) 0.896(2) 0.114(6) Uiso 0.50 1 d PD
C16' C 0.1961(17) 0.3949(11) 0.804(3) 0.144(8) Uiso 0.50 1 d PD
C15' C 0.383(2) 0.3926(10) 1.098(2) 0.143(7) Uiso 0.50 1 d PD
C16 C 0.1532(14) 0.3280(6) 0.7141(19) 0.100(5) Uiso 0.50 1 d PD
O1W O 0.165(2) 0.2369(10) 0.715(3) 0.249(11) Uiso 0.50 1 d P
O1W' O -0.058(3) 0.2567(15) 0.568(5) 0.355(18) Uiso 0.50 1 d P

loop_
_atom_site_aniso_label
_atom_site_aniso_U_11
_atom_site_aniso_U_22
_atom_site_aniso_U_33
_atom_site_aniso_U_23
_atom_site_aniso_U_13
_atom_site_aniso_U_12
C1 0.0263(17) 0.0324(19) 0.0228(16) -0.0079(14) 0.0129(15) -0.0045(14)
C2 0.0284(18) 0.0265(17) 0.0201(16) -0.0037(13) 0.0113(15) -0.0029(14)
C3 0.0282(18) 0.0303(19) 0.0228(17) -0.0030(14) 0.0041(15) 0.0054(15)
C4 0.033(2) 0.0262(18) 0.0254(18) -0.0042(14) 0.0084(16) 0.0066(15)
C5 0.0317(18) 0.0219(16) 0.0186(16) -0.0009(13) 0.0092(15) 0.0004(14)
C6 0.0287(19) 0.0315(19) 0.0233(17) -0.0028(15) 0.0051(15) 0.0072(15)
C7 0.034(2) 0.0294(18) 0.0278(18) -0.0066(15) 0.0126(16) 0.0051(15)
C8 0.0305(19) 0.0223(17) 0.0186(17) 0.0014(13) 0.0087(16) 0.0006(13)
C9 0.0334(19) 0.0201(16) 0.0190(16) 0.0015(12) 0.0091(15) 0.0007(13)
C10 0.030(3) 0.019(2) 0.023(2) 0.000 0.011(2) 0.000
C11 0.030(3) 0.016(2) 0.020(2) 0.000 0.008(2) 0.000
C12 0.0238(18) 0.0244(18) 0.0311(19) 0.0005(14) 0.0060(16) 0.0025(14)
C13 0.0217(17) 0.0247(18) 0.037(2) -0.0003(15) 0.0077(16) -0.0005(14)
N1 0.023(2) 0.0193(19) 0.025(2) 0.000 0.0068(18) 0.000
N2 0.031(2) 0.0200(19) 0.019(2) 0.000 0.0077(18) 0.000
O1 0.0464(17) 0.0383(16) 0.0201(13) -0.0061(11) 0.0062(13) 0.0039(13)
O2 0.0352(16) 0.0500(19) 0.0340(17) -0.0204(13) 0.0065(14) 0.0091(13)
Cd1 0.0244(2) 0.0183(2) 0.0171(2) 0.000 0.00862(17) 0.000

loop_
_atom_type_symbol
_atom_type_description
_atom_type_scat_dispersion_real
_atom_type_scat_dispersion_imag
_atom_type_scat_source
C C 0.0033 0.0016 'International Tables Vol C Tables 4.2.6.8 and 6.1.1.4'
H H 0.0000 0.0000 'International Tables Vol C Tables 4.2.6.8 and 6.1.1.4'
N N 0.0061 0.0033 'International Tables Vol C Tables 4.2.6.8 and 6.1.1.4'
O O 0.0106 0.0060 'International Tables Vol C Tables 4.2.6.8 and 6.1.1.4'
Cd Cd -0.8075 1.2024 'International Tables Vol C Tables 4.2.6.8 and 6.1.1.4'

loop_
_geom_angle_atom_site_label_1
_geom_angle_atom_site_label_2
_geom_angle_atom_site_label_3
_geom_angle
_geom_angle_site_symmetry_1
_geom_angle_site_symmetry_3
O1 C1 O2 121.6(3) . .
O1 C1 C2 119.0(3) . .
O2 C1 C2 119.4(3) . .
O1 C1 Cd1 56.70(18) . .
O2 C1 Cd1 65.0(2) . .
C2 C1 Cd1 174.8(3) . .
C7 C2 C3 118.9(3) . .
C7 C2 C1 121.1(3) . .
C3 C2 C1 120.0(3) . .
C2 C3 C4 120.4(3) . .
C2 C3 H3 119.8 . .
C4 C3 H3 119.8 . .
C5 C4 C3 120.6(3) . .
C5 C4 H4 119.7 . .
C3 C4 H4 119.7 . .
C4 C5 C6 118.4(3) . .
C4 C5 C8 121.7(3) . .
C6 C5 C8 119.9(3) . .
C7 C6 C5 120.6(3) . .
C7 C6 H6 119.7 . .
C5 C6 H6 119.7 . .
C2 C7 C6 120.9(3) . .
C2 C7 H7 119.5 . .
C6 C7 H7 119.5 . .
N2 C8 C9 122.2(3) . .
N2 C8 C5 117.1(3) . .
C9 C8 C5 120.7(3) . .
C10 C9 C8 118.9(3) . .
C10 C9 H9 120.5 . .
C8 C9 H9 120.5 . .
C9 C10 C9 119.1(4) . 2_758
C9 C10 C11 120.4(2) . .
C9 C10 C11 120.4(2) 2_758 .
C12 C11 C12 117.5(4) . 2_758
C12 C11 C10 121.2(2) . .
C12 C11 C10 121.2(2) 2_758 .
C13 C12 C11 119.2(3) . .
C13 C12 H12 120.4 . .
C11 C12 H12 120.4 . .
N1 C13 C12 123.4(4) . .
N1 C13 H13 118.3 . .
C12 C13 H13 118.3 . .
C13 N1 C13 117.2(4) . 2_758
C13 N1 Cd1 121.4(2) . 3_556
C13 N1 Cd1 121.4(2) 2_758 3_556
C8 N2 C8 118.5(4) 2_758 .
C1 O1 Cd1 96.4(2) . .
C1 O2 Cd1 87.8(2) . .
N1 Cd1 O1 136.02(7) 3_444 .
N1 Cd1 O1 136.02(7) 3_444 2_656
O1 Cd1 O1 87.95(15) . 2_656
N1 Cd1 O3 82.76(8) 3_444 .
O1 Cd1 O3 82.62(12) . .
O1 Cd1 O3 108.04(12) 2_656 .
N1 Cd1 O3 82.76(8) 3_444 2_656
O1 Cd1 O3 108.04(12) . 2_656
O1 Cd1 O3 82.62(12) 2_656 2_656
O3 Cd1 O3 165.53(17) . 2_656
N1 Cd1 O2 87.69(7) 3_444 2_656
O1 Cd1 O2 130.13(11) . 2_656
O1 Cd1 O2 54.10(9) 2_656 2_656
O3 Cd1 O2 80.84(12) . 2_656
O3 Cd1 O2 98.57(13) 2_656 2_656
N1 Cd1 O2 87.69(7) 3_444 .
O1 Cd1 O2 54.10(9) . .
O1 Cd1 O2 130.13(11) 2_656 .
O3 Cd1 O2 98.57(13) . .
O3 Cd1 O2 80.84(12) 2_656 .
O2 Cd1 O2 175.37(14) 2_656 .
N1 Cd1 C1 112.94(8) 3_444 .
O1 Cd1 C1 26.87(11) . .
O1 Cd1 C1 109.33(10) 2_656 .
O3 Cd1 C1 91.38(11) . .
O3 Cd1 C1 94.25(11) 2_656 .
O2 Cd1 C1 156.99(12) 2_656 .
O2 Cd1 C1 27.26(10) . .
N1 Cd1 C1 112.94(8) 3_444 2_656
O1 Cd1 C1 109.33(10) . 2_656
O1 Cd1 C1 26.87(11) 2_656 2_656
O3 Cd1 C1 94.25(11) . 2_656
O3 Cd1 C1 91.38(11) 2_656 2_656
O2 Cd1 C1 27.26(10) 2_656 2_656
O2 Cd1 C1 156.99(12) . 2_656
C1 Cd1 C1 134.12(16) . 2_656
C14 O3 C14' 30.6(7) . .
C14 O3 Cd1 129.0(7) . .
C14' O3 Cd1 114.0(6) . .
C16' N3 N3' 95.6(17) . .
C16' N3 C14 116(2) . .
N3' N3 C14 68.9(11) . .
C16' N3 C16 95.4(19) . .
N3' N3 C16 157.1(17) . .
C14 N3 C16 122.9(13) . .
C16' N3 C15 35.0(15) . .
N3' N3 C15 69.4(12) . .
C14 N3 C15 122.8(12) . .
C16 N3 C15 110.7(13) . .
C16' N3 C14' 131.1(19) . .
N3' N3 C14' 54.0(9) . .
C14 N3 C14' 24.2(7) . .
C16 N3 C14' 127.9(12) . .
C15 N3 C14' 120.9(12) . .
C14 C14' N3' 82.0(17) . .
C14 C14' O3 58.0(16) . .
N3' C14' O3 136.4(13) . .
C14 C14' N3 55.3(15) . .
N3' C14' N3 41.4(8) . .
O3 C14' N3 97.0(10) . .
N3 N3' C14' 84.6(12) . .
N3 N3' C14 65.1(12) . .
C14' N3' C14 28.6(7) . .
N3 N3' C15 70.1(12) . .
C14' N3' C15 149.0(16) . .
C14 N3' C15 120.6(15) . .
N3 N3' C15' 151.2(18) . .
C14' N3' C15' 121.9(16) . .
C14 N3' C15' 143.7(16) . .
C15 N3' C15' 87.1(14) . .
N3 N3' C16' 41.7(12) . .
C14' N3' C16' 115.0(16) . .
C14 N3' C16' 87.3(15) . .
C15 N3' C16' 34.2(11) . .
C15' N3' C16' 120.7(17) . .
C14' C14 O3 91.4(18) . .
C14' C14 N3 100.5(18) . .
O3 C14 N3 126.3(12) . .
C14' C14 N3' 69.3(16) . .
O3 C14 N3' 153.7(13) . .
N3 C14 N3' 46.0(9) . .
C14' C14 C16' 118.0(18) . .
O3 C14 C16' 138.6(12) . .
N3 C14 C16' 27.3(10) . .
N3' C14 C16' 50.1(9) . .
C16' C15 N3' 74.5(17) . .
C16' C15 N3 41.1(17) . .
N3' C15 N3 40.5(8) . .
C15 C16' N3 104(3) . .
C15 C16' N3' 71.3(18) . .
N3 C16' N3' 42.7(11) . .
C15 C16' C16 121(3) . .
N3 C16' C16 51.6(16) . .
N3' C16' C16 92.5(16) . .
C15 C16' C14 113(2) . .
N3 C16' C14 36.2(13) . .
N3' C16' C14 42.6(9) . .
C16 C16' C14 78.6(12) . .
N3 C16 C16' 33.0(8) . .

loop_
_geom_bond_atom_site_label_1
_geom_bond_atom_site_label_2
_geom_bond_distance
_geom_bond_site_symmetry_2
C1 O1 1.241(5) .
C1 O2 1.250(4) .
C1 C2 1.500(5) .
C1 Cd1 2.728(3) .
C2 C7 1.379(5) .
C2 C3 1.386(5) .
C3 C4 1.391(5) .
C3 H3 0.9500 .
C4 C5 1.386(5) .
C4 H4 0.9500 .
C5 C6 1.393(5) .
C5 C8 1.483(5) .
C6 C7 1.381(5) .
C6 H6 0.9500 .
C7 H7 0.9500 .
C8 N2 1.344(4) .
C8 C9 1.403(5) .
C9 C10 1.381(4) .
C9 H9 0.9500 .
C10 C9 1.381(4) 2_758
C10 C11 1.490(7) .
C11 C12 1.393(4) .
C11 C12 1.393(4) 2_758
C12 C13 1.372(5) .
C12 H12 0.9500 .
C13 N1 1.338(4) .
C13 H13 0.9500 .
N1 C13 1.338(4) 2_758
N1 Cd1 2.293(4) 3_556
N2 C8 1.344(4) 2_758
O1 Cd1 2.295(3) .
O2 Cd1 2.474(3) .
Cd1 N1 2.293(4) 3_444
Cd1 O1 2.295(3) 2_656
Cd1 O3 2.417(3) .
Cd1 O3 2.417(3) 2_656
Cd1 O2 2.474(3) 2_656
Cd1 C1 2.728(3) 2_656
O3 C14 1.085(12) .
O3 C14' 1.279(14) .
N3 C16' 1.02(2) .
N3 N3' 1.039(17) .
N3 C14 1.310(17) .
N3 C16 1.469(15) .
N3 C15 1.505(16) .
N3 C14' 1.566(14) .
C14' C14 0.652(15) .
C14' N3' 1.273(14) .
N3' C14 1.347(18) .
N3' C15 1.50(2) .
N3' C15' 1.511(16) .
N3' C16' 1.525(17) .
C14 C16' 1.99(3) .
C15 C16' 0.89(3) .
C16' C16 1.87(3) .

loop_
_geom_torsion_atom_site_label_1
_geom_torsion_atom_site_label_2
_geom_torsion_atom_site_label_3
_geom_torsion_atom_site_label_4
_geom_torsion
_geom_torsion_site_symmetry_1
_geom_torsion_site_symmetry_4
O1 C1 C2 C7 -164.1(4) . .
O2 C1 C2 C7 15.7(6) . .
Cd1 C1 C2 C7 -130(3) . .
O1 C1 C2 C3 13.7(6) . .
O2 C1 C2 C3 -166.4(4) . .
Cd1 C1 C2 C3 48(3) . .
C7 C2 C3 C4 1.2(6) . .
C1 C2 C3 C4 -176.7(4) . .
C2 C3 C4 C5 2.0(7) . .
C3 C4 C5 C6 -3.9(6) . .
C3 C4 C5 C8 175.2(4) . .
C4 C5 C6 C7 2.7(6) . .
C8 C5 C6 C7 -176.4(4) . .
C3 C2 C7 C6 -2.4(6) . .
C1 C2 C7 C6 175.5(4) . .
C5 C6 C7 C2 0.4(7) . .
C4 C5 C8 N2 149.2(4) . .
C6 C5 C8 N2 -31.7(5) . .
C4 C5 C8 C9 -33.3(6) . .
C6 C5 C8 C9 145.8(4) . .
N2 C8 C9 C10 4.8(5) . .
C5 C8 C9 C10 -172.6(3) . .
C8 C9 C10 C9 -2.3(3) . 2_758
C8 C9 C10 C11 177.7(3) . .
C9 C10 C11 C12 -140.4(3) . .
C9 C10 C11 C12 39.6(3) 2_758 .
C9 C10 C11 C12 39.6(3) . 2_758
C9 C10 C11 C12 -140.4(3) 2_758 2_758
C12 C11 C12 C13 -0.3(3) 2_758 .
C10 C11 C12 C13 179.7(3) . .
C11 C12 C13 N1 0.6(6) . .
C12 C13 N1 C13 -0.3(3) . 2_758
C12 C13 N1 Cd1 179.7(3) . 3_556
C9 C8 N2 C8 -2.4(3) . 2_758
C5 C8 N2 C8 175.1(4) . 2_758
O2 C1 O1 Cd1 -3.4(4) . .
C2 C1 O1 Cd1 176.5(3) . .
O1 C1 O2 Cd1 3.1(4) . .
C2 C1 O2 Cd1 -176.7(3) . .
C1 O1 Cd1 N1 36.5(3) . 3_444
C1 O1 Cd1 O1 -143.5(3) . 2_656
C1 O1 Cd1 O3 108.0(3) . .
C1 O1 Cd1 O3 -61.9(3) . 2_656
C1 O1 Cd1 O2 179.4(2) . 2_656
C1 O1 Cd1 O2 1.8(2) . .
C1 O1 Cd1 C1 -160.04(19) . 2_656
C1 O2 Cd1 N1 -158.5(3) . 3_444
C1 O2 Cd1 O1 -1.8(2) . .
C1 O2 Cd1 O1 46.3(3) . 2_656
C1 O2 Cd1 O3 -76.2(3) . .
C1 O2 Cd1 O3 118.5(3) . 2_656
C1 O2 Cd1 O2 -158.5(3) . 2_656
C1 O2 Cd1 C1 47.0(5) . 2_656
O1 C1 Cd1 N1 -153.3(2) . 3_444
O2 C1 Cd1 N1 23.5(3) . 3_444
C2 C1 Cd1 N1 170(3) . 3_444
O2 C1 Cd1 O1 176.8(4) . .
C2 C1 Cd1 O1 -36(3) . .
O1 C1 Cd1 O1 39.1(3) . 2_656
O2 C1 Cd1 O1 -144.1(3) . 2_656
C2 C1 Cd1 O1 3(3) . 2_656
O1 C1 Cd1 O3 -70.6(3) . .
O2 C1 Cd1 O3 106.2(3) . .
C2 C1 Cd1 O3 -107(3) . .
O1 C1 Cd1 O3 122.7(3) . 2_656
O2 C1 Cd1 O3 -60.5(3) . 2_656
C2 C1 Cd1 O3 86(3) . 2_656
O1 C1 Cd1 O2 -1.1(4) . 2_656
O2 C1 Cd1 O2 175.66(13) . 2_656
C2 C1 Cd1 O2 -37(3) . 2_656
O1 C1 Cd1 O2 -176.8(4) . .
C2 C1 Cd1 O2 147(3) . .
O1 C1 Cd1 C1 26.7(2) . 2_656
O2 C1 Cd1 C1 -156.5(3) . 2_656
C2 C1 Cd1 C1 -10(3) . 2_656
N1 Cd1 O3 C14 135.5(9) 3_444 .
O1 Cd1 O3 C14 -2.9(9) . .
O1 Cd1 O3 C14 -88.3(9) 2_656 .
O3 Cd1 O3 C14 135.5(9) 2_656 .
O2 Cd1 O3 C14 -135.7(9) 2_656 .
O2 Cd1 O3 C14 49.0(9) . .
C1 Cd1 O3 C14 22.6(9) . .
C1 Cd1 O3 C14 -111.9(9) 2_656 .
N1 Cd1 O3 C14' 103.9(7) 3_444 .
O1 Cd1 O3 C14' -34.5(7) . .
O1 Cd1 O3 C14' -119.9(7) 2_656 .
O3 Cd1 O3 C14' 103.9(7) 2_656 .
O2 Cd1 O3 C14' -167.3(7) 2_656 .
O2 Cd1 O3 C14' 17.3(7) . .
C1 Cd1 O3 C14' -9.1(7) . .
C1 Cd1 O3 C14' -143.5(7) 2_656 .
Cd1 O3 C14' C14 126.9(17) . .
C14 O3 C14' N3' 26.7(16) . .
Cd1 O3 C14' N3' 153.6(15) . .
C14 O3 C14' N3 41.2(15) . .
Cd1 O3 C14' N3 168.1(5) . .
C16' N3 C14' C14 -60(3) . .
N3' N3 C14' C14 -122(2) . .
C16 N3 C14' C14 87(2) . .
C15 N3 C14' C14 -102(2) . .
C16' N3 C14' N3' 62(3) . .
C14 N3 C14' N3' 122(2) . .
C16 N3 C14' N3' -151(2) . .
C15 N3 C14' N3' 20.0(16) . .
C16' N3 C14' O3 -103(3) . .
N3' N3 C14' O3 -164.8(15) . .
C14 N3 C14' O3 -42.8(17) . .
C16 N3 C14' O3 43.9(17) . .
C15 N3 C14' O3 -144.8(14) . .
C16' N3 N3' C14' -138(2) . .
C14 N3 N3' C14' -21.9(9) . .
C16 N3 N3' C14' 104(4) . .
C15 N3 N3' C14' -161.7(14) . .
C16' N3 N3' C14 -116(2) . .
C16 N3 N3' C14 125(4) . .
C15 N3 N3' C14 -139.9(13) . .
C14' N3 N3' C14 21.9(9) . .
C16' N3 N3' C15 24(2) . .
C14 N3 N3' C15 139.9(13) . .
C16 N3 N3' C15 -95(4) . .
C14' N3 N3' C15 161.7(14) . .
C16' N3 N3' C15' 63(4) . .
C16 N3 N3' C15' -55(6) . .
C15 N3 N3' C15' 40(4) . .
C14' N3 N3' C15' -159(4) . .
C14 N3 N3' C16' 116(2) . .
C16 N3 N3' C16' -118(4) . .
C15 N3 N3' C16' -24(2) . .
C14' N3 N3' C16' 138(2) . .
C14 C14' N3' N3 45(2) . .
O3 C14' N3' N3 22(2) . .
O3 C14' N3' C14 -22.6(14) . .
N3 C14' N3' C14 -45(2) . .
C14 C14' N3' C15 10(4) . .
O3 C14' N3' C15 -13(4) . .
N3 C14' N3' C15 -35(2) . .
C14 C14' N3' C15' -147(2) . .
O3 C14' N3' C15' -169.9(16) . .
N3 C14' N3' C15' 168(2) . .
C14 C14' N3' C16' 15(2) . .
O3 C14' N3' C16' -7(3) . .
N3 C14' N3' C16' -29.4(14) . .
N3' C14' C14 O3 -161.8(10) . .
N3 C14' C14 O3 -127.3(14) . .
N3' C14' C14 N3 -34.5(13) . .
O3 C14' C14 N3 127.3(14) . .
O3 C14' C14 N3' 161.8(10) . .
N3 C14' C14 N3' 34.5(13) . .
N3' C14' C14 C16' -12.1(19) . .
O3 C14' C14 C16' 150(2) . .
N3 C14' C14 C16' 22.4(12) . .
Cd1 O3 C14 C14' -70.1(19) . .
C14' O3 C14 N3 -104(2) . .
Cd1 O3 C14 N3 -174.2(10) . .
C14' O3 C14 N3' -41(3) . .
Cd1 O3 C14 N3' -112(3) . .
C14' O3 C14 C16' -138(3) . .
Cd1 O3 C14 C16' 152.4(14) . .
C16' N3 C14 C14' 133(3) . .
N3' N3 C14 C14' 47(2) . .
C16 N3 C14 C14' -110(2) . .
C15 N3 C14 C14' 93(2) . .
C16' N3 C14 O3 -127(2) . .
N3' N3 C14 O3 146.9(17) . .
C16 N3 C14 O3 -11(2) . .
C15 N3 C14 O3 -167.3(15) . .
C14' N3 C14 O3 100(2) . .
C16' N3 C14 N3' 86(2) . .
C16 N3 C14 N3' -158(2) . .
C15 N3 C14 N3' 45.8(16) . .
C14' N3 C14 N3' -47(2) . .
N3' N3 C14 C16' -86(2) . .
C16 N3 C14 C16' 117(3) . .
C15 N3 C14 C16' -39.8(17) . .
C14' N3 C14 C16' -133(3) . .
N3 N3' C14 C14' -129(2) . .
C15 N3' C14 C14' -174(2) . .
C15' N3' C14 C14' 51(3) . .
C16' N3' C14 C14' -166(2) . .
N3 N3' C14 O3 -84(3) . .
C14' N3' C14 O3 45(3) . .
C15 N3' C14 O3 -129(3) . .
C15' N3' C14 O3 96(4) . .
C16' N3' C14 O3 -121(3) . .
C14' N3' C14 N3 129(2) . .
C15 N3' C14 N3 -44.7(14) . .
C15' N3' C14 N3 -180(3) . .
C16' N3' C14 N3 -36.7(13) . .
N3 N3' C14 C16' 36.7(13) . .
C14' N3' C14 C16' 166(2) . .
C15 N3' C14 C16' -8.1(17) . .
C15' N3' C14 C16' -143(3) . .
N3 N3' C15 C16' -28(3) . .
C14' N3' C15 C16' 9(4) . .
C14 N3' C15 C16' 14(3) . .
C15' N3' C15 C16' 170(3) . .
C14' N3' C15 N3 37(3) . .
C14 N3' C15 N3 42.8(13) . .
C15' N3' C15 N3 -162.0(19) . .
C16' N3' C15 N3 28(3) . .
N3' N3 C15 C16' 136(4) . .
C14 N3 C15 C16' 90(3) . .
C16 N3 C15 C16' -69(3) . .
C14' N3 C15 C16' 119(3) . .
C16' N3 C15 N3' -136(4) . .
C14 N3 C15 N3' -45.6(15) . .
C16 N3 C15 N3' 155.5(18) . .
C14' N3 C15 N3' -17.2(14) . .
N3' C15 C16' N3 28(2) . .
N3 C15 C16' N3' -28(2) . .
N3' C15 C16' C16 81(2) . .
N3 C15 C16' C16 53(2) . .
N3' C15 C16' C14 -9.1(19) . .
N3 C15 C16' C14 -37.0(13) . .
N3' N3 C16' C15 -41(3) . .
C14 N3 C16' C15 -110(3) . .
C16 N3 C16' C15 119(3) . .
C14' N3 C16' C15 -87(4) . .
C14 N3 C16' N3' -69.2(16) . .
C16 N3 C16' N3' 159.8(18) . .
C15 N3 C16' N3' 41(3) . .
C14' N3 C16' N3' -45.8(18) . .
N3' N3 C16' C16 -159.8(18) . .
C14 N3 C16' C16 131(2) . .
C15 N3 C16' C16 -119(3) . .
C14' N3 C16' C16 154(3) . .
N3' N3 C16' C14 69.2(15) . .
C16 N3 C16' C14 -131(2) . .
C15 N3 C16' C14 110(3) . .
C14' N3 C16' C14 23.4(12) . .
N3 N3' C16' C15 138(4) . .
C14' N3' C16' C15 -175(2) . .
C14 N3' C16' C15 -168(3) . .
C15' N3' C16' C15 -12(3) . .
C14' N3' C16' N3 47(2) . .
C14 N3' C16' N3 54.5(18) . .
C15 N3' C16' N3 -138(4) . .
C15' N3' C16' N3 -150(2) . .
N3 N3' C16' C16 15.7(14) . .
C14' N3' C16' C16 62.9(18) . .
C14 N3' C16' C16 70.2(13) . .
C15 N3' C16' C16 -122(3) . .
C15' N3' C16' C16 -134.2(18) . .
N3 N3' C16' C14 -54.5(18) . .
C14' N3' C16' C14 -7.3(11) . .
C15 N3' C16' C14 168(3) . .
C15' N3' C16' C14 156(2) . .
C14' C14 C16' C15 28(4) . .
O3 C14 C16' C15 158(3) . .
N3 C14 C16' C15 82(3) . .
N3' C14 C16' C15 13(3) . .
C14' C14 C16' N3 -55(3) . .
O3 C14 C16' N3 76(3) . .
N3' C14 C16' N3 -69(2) . .
C14' C14 C16' N3' 15(2) . .
O3 C14 C16' N3' 145.0(19) . .
N3 C14 C16' N3' 69(2) . .
C14' C14 C16' C16 -92(2) . .
O3 C14 C16' C16 39(2) . .
N3 C14 C16' C16 -37.1(19) . .
N3' C14 C16' C16 -106.5(15) . .
N3' N3 C16 C16' 118(4) . .
C14 N3 C16 C16' -126(3) . .
C15 N3 C16 C16' 32.4(17) . .
C14' N3 C16 C16' -156(3) . .
C15 C16' C16 N3 -83(3) . .
N3' C16' C16 N3 -13.5(13) . .
C14 C16' C16 N3 27.0(14) . .
